data_7249427
loop_
_publ_author_name
'Li, Senlin'
'Gu, Yanan'
'Zhao, Bo'
'Cai, Haocheng'
'Zhao, Zhuo'
'Sun, Qiaozhen'
'Zhang, Bingguang'

_publ_section_title
;
 Effects of the recognition sites of MOFs on turn-off fluorescence
 detection of Fe3+
;
_journal_issue 43
_journal_name_full CrystEngComm
_journal_page_first 6126
_journal_page_last 6133
_journal_paper_doi 10.1039/D4CE00899E
_journal_volume 26
_journal_year 2024
_chemical_formula_moiety 'C21 H18 Cd N4 O5 S, 2.5(H2 O)'
_chemical_formula_sum 'C21 H23 Cd N4 O7.5 S'
_chemical_formula_weight 595.89
_space_group_crystal_system monoclinic
_space_group_IT_number 14
_space_group_name_Hall '-P 2yn'
_space_group_name_H-M_alt 'P 1 21/n 1'
_atom_sites_solution_hydrogens mixed
_audit_creation_method SHELXL-2014/7
_audit_update_record
;
2023-03-07 deposited with the CCDC.	2024-10-01 downloaded from the CCDC.
;
_cell_angle_alpha 90
_cell_angle_beta 101.8020(10)
_cell_angle_gamma 90
_cell_formula_units_Z 4
_cell_length_a 11.1116(7)
_cell_length_b 14.8127(9)
_cell_length_c 15.3395(9)
_cell_measurement_reflns_used 15042
_cell_measurement_temperature 296(2)
_cell_measurement_theta_max 27.116
_cell_measurement_theta_min 2.489
_cell_volume 2471.4(3)
_computing_cell_refinement 'Bruker SMART'
_computing_data_collection 'Bruker SMART'
_computing_data_reduction 'Bruker SAINT'
_computing_molecular_graphics 'Bruker SHELXTL'
_computing_publication_material 'Bruker SHELXTL'
_computing_structure_refinement 'SHELXL-2014/7 (Sheldrick, 2014)'
_computing_structure_solution 'Bruker SHELXTL'
_diffrn_ambient_temperature 296(2)
_diffrn_measured_fraction_theta_full 0.997
_diffrn_measured_fraction_theta_max 0.997
_diffrn_measurement_device_type 'CCD Area Detector'
_diffrn_measurement_method 'phi and omega scans'
_diffrn_radiation_type MoK\a
_diffrn_radiation_wavelength 0.71073
_diffrn_reflns_av_R_equivalents 0.0218
_diffrn_reflns_av_unetI/netI 0.0260
_diffrn_reflns_Laue_measured_fraction_full 0.997
_diffrn_reflns_Laue_measured_fraction_max 0.997
_diffrn_reflns_limit_h_max 12
_diffrn_reflns_limit_h_min -13
_diffrn_reflns_limit_k_max 17
_diffrn_reflns_limit_k_min -12
_diffrn_reflns_limit_l_max 17
_diffrn_reflns_limit_l_min -18
_diffrn_reflns_number 12353
_diffrn_reflns_point_group_measured_fraction_full 0.997
_diffrn_reflns_point_group_measured_fraction_max 0.997
_diffrn_reflns_theta_full 25.000
_diffrn_reflns_theta_max 25.000
_diffrn_reflns_theta_min 2.713
_exptl_absorpt_coefficient_mu 1.018
_exptl_absorpt_correction_T_max 0.6521
_exptl_absorpt_correction_T_min 0.6445
_exptl_absorpt_correction_type multi-scan
_exptl_crystal_colour yellow
_exptl_crystal_density_diffrn 1.602
_exptl_crystal_description block
_exptl_crystal_F_000 1204
_exptl_crystal_size_max 0.32
_exptl_crystal_size_mid 0.30
_exptl_crystal_size_min 0.29
_refine_diff_density_max 1.660
_refine_diff_density_min -0.450
_refine_diff_density_rms 0.099
_refine_ls_extinction_method none
_refine_ls_goodness_of_fit_ref 1.029
_refine_ls_hydrogen_treatment constr
_refine_ls_matrix_type full
_refine_ls_number_parameters 335
_refine_ls_number_reflns 4341
_refine_ls_number_restraints 26
_refine_ls_restrained_S_all 1.029
_refine_ls_R_factor_all 0.0448
_refine_ls_R_factor_gt 0.0374
_refine_ls_shift/su_max 0.000
_refine_ls_shift/su_mean 0.000
_refine_ls_structure_factor_coef Fsqd
_refine_ls_weighting_details 'w=1/[\s^2^(Fo^2^)+(0.0683P)^2^+2.7559P] where P=(Fo^2^+2Fc^2^)/3'
_refine_ls_weighting_scheme calc
_refine_ls_wR_factor_gt 0.1064
_refine_ls_wR_factor_ref 0.1109
_reflns_Friedel_coverage 0.000
_reflns_number_gt 3718
_reflns_number_total 4341
_reflns_threshold_expression 'I > 2\s(I)'
_cod_data_source_file d4ce00899e2.cif
_cod_data_source_block c
_cod_depositor_comments 'Adding full bibliography for 7249427--7249428.cif.'
_cod_original_sg_symbol_H-M 'P 21/n'
_cod_original_formula_sum 'C21 H23 Cd N4 O7.50 S'
_cod_database_code 7249427
_shelx_shelxl_version_number 2014/7
_shelx_space_group_comment
;
The symmetry employed for this shelxl refinement is uniquely defined
by the following loop, which should always be used as a source of
symmetry information in preference to the above space-group names.
They are only intended as comments.
;

loop_
_space_group_symop_operation_xyz
'x, y, z'
'-x+1/2, y+1/2, -z+1/2'
'-x, -y, -z'
'x-1/2, -y-1/2, z-1/2'

loop_
_atom_site_label
_atom_site_type_symbol
_atom_site_fract_x
_atom_site_fract_y
_atom_site_fract_z
_atom_site_U_iso_or_equiv
_atom_site_adp_type
_atom_site_occupancy
_atom_site_site_symmetry_order
_atom_site_calc_flag
_atom_site_refinement_flags_posn
_atom_site_refinement_flags_adp
_atom_site_refinement_flags_occupancy
_atom_site_disorder_assembly
_atom_site_disorder_group
Cd1 Cd 0.25911(3) 0.09895(2) 0.05226(2) 0.03280(13) Uani 1 1 d . . . . .
O1 O 0.4345(3) -0.3145(2) 0.45361(19) 0.0476(7) Uani 1 1 d . . . . .
O2 O 0.2724(2) -0.2929(2) 0.34844(19) 0.0468(7) Uani 1 1 d . . . . .
O3 O 0.7646(2) -0.1795(2) 0.3046(2) 0.0463(7) Uani 1 1 d . . . . .
O4 O 0.2690(2) -0.0278(2) 0.14452(19) 0.0478(7) Uani 1 1 d . . . . .
O5 O 0.4437(3) 0.0308(2) 0.1281(2) 0.0531(8) Uani 1 1 d . . . . .
S1 S 0.81895(12) -0.05200(10) 0.42603(10) 0.0677(4) Uani 1 1 d . . . . .
N1 N 0.9632(3) -0.1506(3) 0.3446(2) 0.0435(8) Uani 1 1 d . . . . .
N2 N 0.1683(3) 0.0197(2) -0.0710(2) 0.0354(7) Uani 1 1 d . . . . .
N3 N 0.0145(3) -0.1192(2) -0.3055(2) 0.0390(8) Uani 1 1 d . . . . .
H3A H -0.0633 -0.1101 -0.3212 0.047 Uiso 1 1 calc R U . . .
N4 N 0.1487(3) -0.3021(2) -0.4716(2) 0.0396(8) Uani 1 1 d . . . . .
C1 C 0.4522(3) -0.0913(2) 0.2302(3) 0.0324(8) Uani 1 1 d . . . . .
C2 C 0.3882(3) -0.1496(2) 0.2755(2) 0.0313(8) Uani 1 1 d . . . . .
H2A H 0.3028 -0.1477 0.2642 0.038 Uiso 1 1 calc R U . . .
C3 C 0.4509(3) -0.2108(2) 0.3375(2) 0.0318(8) Uani 1 1 d . . . . .
C4 C 0.5786(3) -0.2152(3) 0.3521(3) 0.0378(9) Uani 1 1 d . . . . .
H4A H 0.6220 -0.2537 0.3952 0.045 Uiso 1 1 calc R U . . .
C5 C 0.6397(3) -0.1617(3) 0.3020(3) 0.0370(9) Uani 1 1 d . . . . .
C6 C 0.5791(4) -0.0987(3) 0.2428(3) 0.0383(9) Uani 1 1 d . . . . .
H6A H 0.6228 -0.0615 0.2116 0.046 Uiso 1 1 calc R U . . .
C7 C 0.3845(3) -0.0248(3) 0.1640(2) 0.0332(8) Uani 1 1 d . . . . .
C8 C 0.3819(3) -0.2765(2) 0.3831(2) 0.0335(8) Uani 1 1 d . . . . .
C9 C 0.8514(4) -0.1277(3) 0.3571(3) 0.0392(9) Uani 1 1 d . . . . .
C10 C 1.0719(4) -0.1058(3) 0.3945(3) 0.0552(12) Uani 1 1 d . . . . .
H10A H 1.1438 -0.1302 0.3775 0.083 Uiso 1 1 calc R U . . .
H10B H 1.0667 -0.0423 0.3820 0.083 Uiso 1 1 calc R U . . .
H10C H 1.0771 -0.1154 0.4571 0.083 Uiso 1 1 calc R U . . .
C11 C 0.9825(4) -0.2199(4) 0.2823(3) 0.0627(14) Uani 1 1 d . . . . .
H11A H 1.0689 -0.2258 0.2835 0.094 Uiso 1 1 calc R U . . .
H11B H 0.9510 -0.2764 0.2987 0.094 Uiso 1 1 calc R U . . .
H11C H 0.9405 -0.2035 0.2233 0.094 Uiso 1 1 calc R U . . .
C12 C 0.2370(3) -0.0359(3) -0.1099(2) 0.0363(8) Uani 1 1 d . . . . .
H12A H 0.3193 -0.0427 -0.0827 0.044 Uiso 1 1 calc R U . . .
C13 C 0.1950(4) -0.0829(3) -0.1861(3) 0.0395(9) Uani 1 1 d . . . . .
H13A H 0.2478 -0.1204 -0.2092 0.047 Uiso 1 1 calc R U . . .
C14 C 0.0715(3) -0.0745(3) -0.2299(2) 0.0330(8) Uani 1 1 d . . . . .
C15 C -0.0010(3) -0.0180(3) -0.1884(3) 0.0389(9) Uani 1 1 d . . . . .
H15A H -0.0840 -0.0109 -0.2133 0.047 Uiso 1 1 calc R U . . .
C16 C 0.0492(4) 0.0265(3) -0.1118(3) 0.0401(9) Uani 1 1 d . . . . .
H16A H -0.0016 0.0637 -0.0863 0.048 Uiso 1 1 calc R U . . .
C17 C 0.0638(4) -0.1771(3) -0.3604(2) 0.0359(8) Uani 1 1 d . . . . .
C18 C -0.0166(4) -0.2364(3) -0.4151(3) 0.0426(9) Uani 1 1 d . . . . .
H18A H -0.1003 -0.2351 -0.4154 0.051 Uiso 1 1 calc R U . . .
C19 C 0.0291(4) -0.2962(3) -0.4680(3) 0.0437(10) Uani 1 1 d . . . . .
H19A H -0.0258 -0.3350 -0.5036 0.052 Uiso 1 1 calc R U . . .
C20 C 0.2228(4) -0.2420(3) -0.4226(3) 0.0414(9) Uani 1 1 d . . . . .
H20A H 0.3055 -0.2429 -0.4256 0.050 Uiso 1 1 calc R U . . .
C21 C 0.1858(4) -0.1792(3) -0.3687(2) 0.0392(9) Uani 1 1 d . . . . .
H21A H 0.2419 -0.1382 -0.3376 0.047 Uiso 1 1 calc R U . . .
OW1 O -0.1671(4) 0.2030(3) -0.0727(3) 0.1128(18) Uani 1 1 d . U . . .
HW1C H -0.2005 0.1554 -0.0976 0.135 Uiso 1 1 d R U . . .
HW1D H -0.1956 0.2482 -0.1044 0.135 Uiso 1 1 d R U . . .
OW2 O -0.5183(9) -0.1022(17) -0.398(2) 0.152(10) Uani 0.25 1 d D U P A 1
OW2' O -0.4319(12) -0.0475(9) -0.4273(9) 0.057(3) Uani 0.25 1 d . U P B 2
OW3 O -0.2488(6) -0.1374(6) -0.3292(5) 0.0619(19) Uani 0.5 1 d D U P C 1
OW3' O -0.2456(10) -0.0727(10) -0.3532(8) 0.140(5) Uani 0.5 1 d D . P D 2

loop_
_atom_site_aniso_label
_atom_site_aniso_U_11
_atom_site_aniso_U_22
_atom_site_aniso_U_33
_atom_site_aniso_U_23
_atom_site_aniso_U_13
_atom_site_aniso_U_12
Cd1 0.0457(2) 0.02572(18) 0.02674(18) 0.00169(10) 0.00688(12) 0.00437(11)
O1 0.0438(16) 0.0465(17) 0.0498(17) 0.0217(14) 0.0032(13) -0.0013(13)
O2 0.0373(16) 0.0557(19) 0.0463(16) 0.0181(14) 0.0060(13) -0.0084(14)
O3 0.0303(14) 0.0475(17) 0.0589(18) -0.0103(14) 0.0035(13) 0.0015(12)
O4 0.0360(15) 0.0537(19) 0.0528(18) 0.0224(15) 0.0069(13) 0.0068(13)
O5 0.0433(16) 0.0513(19) 0.066(2) 0.0292(16) 0.0138(15) 0.0037(14)
S1 0.0584(7) 0.0669(9) 0.0752(9) -0.0255(7) 0.0077(6) 0.0016(6)
N1 0.0287(16) 0.054(2) 0.0437(19) 0.0024(17) -0.0012(14) -0.0015(15)
N2 0.0436(18) 0.0342(17) 0.0293(15) -0.0013(13) 0.0091(14) 0.0032(14)
N3 0.0367(17) 0.0442(19) 0.0355(18) -0.0084(15) 0.0061(14) 0.0051(15)
N4 0.053(2) 0.0341(18) 0.0313(16) -0.0039(14) 0.0078(14) -0.0024(16)
C1 0.0313(19) 0.032(2) 0.034(2) 0.0029(15) 0.0078(16) 0.0014(15)
C2 0.0271(17) 0.033(2) 0.0348(19) 0.0027(16) 0.0083(15) 0.0020(15)
C3 0.0312(18) 0.0303(19) 0.0338(19) 0.0045(15) 0.0066(15) 0.0009(15)
C4 0.035(2) 0.035(2) 0.043(2) 0.0051(17) 0.0057(17) 0.0044(17)
C5 0.0278(18) 0.037(2) 0.045(2) -0.0074(17) 0.0048(16) 0.0012(16)
C6 0.034(2) 0.038(2) 0.044(2) 0.0049(17) 0.0108(17) -0.0042(16)
C7 0.038(2) 0.032(2) 0.0315(18) 0.0040(16) 0.0107(16) 0.0065(16)
C8 0.040(2) 0.0262(19) 0.036(2) 0.0025(16) 0.0119(17) 0.0047(16)
C9 0.034(2) 0.041(2) 0.040(2) 0.0106(18) 0.0012(17) -0.0009(17)
C10 0.037(2) 0.064(3) 0.059(3) 0.008(2) -0.004(2) -0.005(2)
C11 0.039(2) 0.079(4) 0.068(3) -0.013(3) 0.007(2) 0.011(2)
C12 0.035(2) 0.039(2) 0.034(2) -0.0028(17) 0.0060(16) 0.0051(17)
C13 0.041(2) 0.040(2) 0.039(2) -0.0075(17) 0.0100(17) 0.0087(18)
C14 0.037(2) 0.0332(19) 0.0303(19) 0.0002(15) 0.0103(16) -0.0002(16)
C15 0.033(2) 0.048(2) 0.036(2) 0.0021(18) 0.0075(16) 0.0076(17)
C16 0.045(2) 0.040(2) 0.036(2) -0.0067(17) 0.0111(17) 0.0102(18)
C17 0.045(2) 0.034(2) 0.0278(18) -0.0017(16) 0.0048(16) 0.0001(17)
C18 0.042(2) 0.047(2) 0.039(2) -0.0056(19) 0.0080(18) -0.0077(19)
C19 0.055(3) 0.039(2) 0.037(2) -0.0042(18) 0.0082(19) -0.011(2)
C20 0.047(2) 0.044(2) 0.034(2) -0.0042(18) 0.0075(17) 0.0049(19)
C21 0.042(2) 0.043(2) 0.0313(19) -0.0094(17) 0.0040(16) -0.0031(18)
OW1 0.106(4) 0.083(3) 0.126(4) -0.024(3) -0.032(3) 0.023(3)
OW2 0.152(10) 0.152(10) 0.152(10) 0.000(2) 0.031(3) -0.001(2)
OW2' 0.055(4) 0.058(4) 0.059(4) -0.005(2) 0.014(2) -0.001(2)
OW3 0.060(2) 0.064(3) 0.061(2) -0.0017(18) 0.0122(18) -0.0002(18)
OW3' 0.158(11) 0.157(12) 0.096(8) -0.040(9) 0.008(7) 0.041(10)

loop_
_atom_type_symbol
_atom_type_description
_atom_type_scat_dispersion_real
_atom_type_scat_dispersion_imag
_atom_type_scat_source
C C 0.0033 0.0016 'International Tables Vol C Tables 4.2.6.8 and 6.1.1.4'
H H 0.0000 0.0000 'International Tables Vol C Tables 4.2.6.8 and 6.1.1.4'
N N 0.0061 0.0033 'International Tables Vol C Tables 4.2.6.8 and 6.1.1.4'
O O 0.0106 0.0060 'International Tables Vol C Tables 4.2.6.8 and 6.1.1.4'
S S 0.1246 0.1234 'International Tables Vol C Tables 4.2.6.8 and 6.1.1.4'
Cd Cd -0.8075 1.2024 'International Tables Vol C Tables 4.2.6.8 and 6.1.1.4'

loop_
_geom_angle_atom_site_label_1
_geom_angle_atom_site_label_2
_geom_angle_atom_site_label_3
_geom_angle
_geom_angle_site_symmetry_1
_geom_angle_site_symmetry_3
_geom_angle_publ_flag
N2 Cd1 O2 144.27(11) . 2 ?
N2 Cd1 N4 93.02(11) . 2_554 ?
O2 Cd1 N4 93.32(12) 2 2_554 ?
N2 Cd1 O4 92.67(11) . . ?
O2 Cd1 O4 98.86(12) 2 . ?
N4 Cd1 O4 150.33(11) 2_554 . ?
N2 Cd1 O5 112.37(12) . . ?
O2 Cd1 O5 101.91(11) 2 . ?
N4 Cd1 O5 95.74(11) 2_554 . ?
O4 Cd1 O5 55.36(10) . . ?
N2 Cd1 O1 90.14(10) . 2 ?
O2 Cd1 O1 54.16(9) 2 2 ?
N4 Cd1 O1 97.45(11) 2_554 2 ?
O4 Cd1 O1 111.63(10) . 2 ?
O5 Cd1 O1 153.19(11) . 2 ?
N2 Cd1 C7 105.14(11) . . ?
O2 Cd1 C7 100.51(11) 2 . ?
N4 Cd1 C7 123.26(12) 2_554 . ?
O4 Cd1 C7 27.79(10) . . ?
O5 Cd1 C7 27.62(10) . . ?
O1 Cd1 C7 134.73(11) 2 . ?
N2 Cd1 C8 117.31(11) . 2 ?
O2 Cd1 C8 26.96(10) 2 2 ?
N4 Cd1 C8 96.71(12) 2_554 2 ?
O4 Cd1 C8 106.38(11) . 2 ?
O5 Cd1 C8 127.78(12) . 2 ?
O1 Cd1 C8 27.22(10) 2 2 ?
C7 Cd1 C8 119.25(11) . 2 ?
C8 O1 Cd1 87.4(2) . 2_545 ?
C8 O2 Cd1 97.0(2) . 2_545 ?
C9 O3 C5 119.2(3) . . ?
C7 O4 Cd1 92.0(2) . . ?
C7 O5 Cd1 91.0(2) . . ?
C9 N1 C11 122.7(3) . . ?
C9 N1 C10 120.4(4) . . ?
C11 N1 C10 116.9(4) . . ?
C12 N2 C16 115.7(3) . . ?
C12 N2 Cd1 119.3(2) . . ?
C16 N2 Cd1 125.0(3) . . ?
C14 N3 C17 129.7(3) . . ?
C14 N3 H3A 115.2 . . ?
C17 N3 H3A 115.2 . . ?
C20 N4 C19 115.7(3) . . ?
C20 N4 Cd1 116.0(3) . 2_544 ?
C19 N4 Cd1 128.3(3) . 2_544 ?
C6 C1 C2 119.3(3) . . ?
C6 C1 C7 120.0(3) . . ?
C2 C1 C7 120.6(3) . . ?
C1 C2 C3 120.6(3) . . ?
C1 C2 H2A 119.7 . . ?
C3 C2 H2A 119.7 . . ?
C4 C3 C2 119.5(3) . . ?
C4 C3 C8 119.7(3) . . ?
C2 C3 C8 120.7(3) . . ?
C5 C4 C3 119.1(4) . . ?
C5 C4 H4A 120.5 . . ?
C3 C4 H4A 120.5 . . ?
C4 C5 C6 121.8(4) . . ?
C4 C5 O3 118.3(4) . . ?
C6 C5 O3 119.6(4) . . ?
C5 C6 C1 119.5(4) . . ?
C5 C6 H6A 120.3 . . ?
C1 C6 H6A 120.3 . . ?
O5 C7 O4 121.5(3) . . ?
O5 C7 C1 119.6(3) . . ?
O4 C7 C1 118.9(3) . . ?
O5 C7 Cd1 61.4(2) . . ?
O4 C7 Cd1 60.20(19) . . ?
C1 C7 Cd1 177.0(3) . . ?
O2 C8 O1 121.4(4) . . ?
O2 C8 C3 118.3(3) . . ?
O1 C8 C3 120.2(3) . . ?
O2 C8 Cd1 56.07(19) . 2_545 ?
O1 C8 Cd1 65.4(2) . 2_545 ?
C3 C8 Cd1 173.5(3) . 2_545 ?
N1 C9 O3 109.8(4) . . ?
N1 C9 S1 127.0(3) . . ?
O3 C9 S1 123.2(3) . . ?
N1 C10 H10A 109.5 . . ?
N1 C10 H10B 109.5 . . ?
H10A C10 H10B 109.5 . . ?
N1 C10 H10C 109.5 . . ?
H10A C10 H10C 109.5 . . ?
H10B C10 H10C 109.5 . . ?
N1 C11 H11A 109.5 . . ?
N1 C11 H11B 109.5 . . ?
H11A C11 H11B 109.5 . . ?
N1 C11 H11C 109.5 . . ?
H11A C11 H11C 109.5 . . ?
H11B C11 H11C 109.5 . . ?
N2 C12 C13 124.8(4) . . ?
N2 C12 H12A 117.6 . . ?
C13 C12 H12A 117.6 . . ?
C12 C13 C14 119.7(4) . . ?
C12 C13 H13A 120.1 . . ?
C14 C13 H13A 120.1 . . ?
N3 C14 C15 117.6(3) . . ?
N3 C14 C13 126.8(3) . . ?
C15 C14 C13 115.6(3) . . ?
C16 C15 C14 120.6(4) . . ?
C16 C15 H15A 119.7 . . ?
C14 C15 H15A 119.7 . . ?
N2 C16 C15 123.6(4) . . ?
N2 C16 H16A 118.2 . . ?
C15 C16 H16A 118.2 . . ?
C21 C17 N3 125.7(4) . . ?
C21 C17 C18 116.4(4) . . ?
N3 C17 C18 117.9(4) . . ?
C19 C18 C17 119.5(4) . . ?
C19 C18 H18A 120.2 . . ?
C17 C18 H18A 120.2 . . ?
N4 C19 C18 123.9(4) . . ?
N4 C19 H19A 118.1 . . ?
C18 C19 H19A 118.1 . . ?
N4 C20 C21 124.7(4) . . ?
N4 C20 H20A 117.7 . . ?
C21 C20 H20A 117.7 . . ?
C20 C21 C17 119.6(4) . . ?
C20 C21 H21A 120.2 . . ?
C17 C21 H21A 120.2 . . ?
HW1C OW1 HW1D 108.6 . . ?

loop_
_geom_bond_atom_site_label_1
_geom_bond_atom_site_label_2
_geom_bond_distance
_geom_bond_site_symmetry_2
_geom_bond_publ_flag
Cd1 N2 2.278(3) . ?
Cd1 O2 2.286(3) 2 ?
Cd1 N4 2.290(3) 2_554 ?
Cd1 O4 2.340(3) . ?
Cd1 O5 2.367(3) . ?
Cd1 O1 2.490(3) 2 ?
Cd1 C7 2.695(4) . ?
Cd1 C8 2.735(4) 2 ?
O1 C8 1.252(4) . ?
O1 Cd1 2.490(3) 2_545 ?
O2 C8 1.249(5) . ?
O2 Cd1 2.286(3) 2_545 ?
O3 C9 1.360(5) . ?
O3 C5 1.405(4) . ?
O4 C7 1.257(4) . ?
O5 C7 1.250(5) . ?
S1 C9 1.632(5) . ?
N1 C9 1.339(5) . ?
N1 C11 1.449(6) . ?
N1 C10 1.451(5) . ?
N2 C12 1.343(5) . ?
N2 C16 1.347(5) . ?
N3 C14 1.372(5) . ?
N3 C17 1.390(5) . ?
N3 H3A 0.8600 . ?
N4 C20 1.336(5) . ?
N4 C19 1.344(5) . ?
N4 Cd1 2.290(3) 2_544 ?
C1 C6 1.387(5) . ?
C1 C2 1.391(5) . ?
C1 C7 1.501(5) . ?
C2 C3 1.392(5) . ?
C2 H2A 0.9300 . ?
C3 C4 1.392(5) . ?
C3 C8 1.498(5) . ?
C4 C5 1.376(6) . ?
C4 H4A 0.9300 . ?
C5 C6 1.378(6) . ?
C6 H6A 0.9300 . ?
C8 Cd1 2.735(4) 2_545 ?
C10 H10A 0.9600 . ?
C10 H10B 0.9600 . ?
C10 H10C 0.9600 . ?
C11 H11A 0.9600 . ?
C11 H11B 0.9600 . ?
C11 H11C 0.9600 . ?
C12 C13 1.359(5) . ?
C12 H12A 0.9300 . ?
C13 C14 1.404(5) . ?
C13 H13A 0.9300 . ?
C14 C15 1.401(5) . ?
C15 C16 1.364(5) . ?
C15 H15A 0.9300 . ?
C16 H16A 0.9300 . ?
C17 C21 1.387(5) . ?
C17 C18 1.403(5) . ?
C18 C19 1.367(6) . ?
C18 H18A 0.9300 . ?
C19 H19A 0.9300 . ?
C20 C21 1.363(6) . ?
C20 H20A 0.9300 . ?
C21 H21A 0.9300 . ?
OW1 HW1C 0.8501 . ?
OW1 HW1D 0.8499 . ?
